data_4346078
loop_
_publ_author_name
'Krytchankou, Ilya S.'
'Koshevoy, Igor O.'
'Gurzhiy, Vladislav V.'
'Pomogaev, Vladimir A.'
'Tunik, Sergey P.'

_publ_section_title
;
 Luminescence Solvato- and Vapochromism of Alkynyl-Phosphine Copper
 Clusters.
;
_journal_issue 17
_journal_name_full 'Inorganic chemistry'
_journal_page_first 8288
_journal_page_last 8297
_journal_paper_doi 10.1021/acs.inorgchem.5b00239
_journal_volume 54
_journal_year 2015
_chemical_formula_moiety 'C102 H78 Cu6 N4 P6, 2(F6 P), 4(C H2 Cl2)'
_chemical_formula_sum 'C106 H86 Cl8 Cu6 F12 N4 P8'
_chemical_formula_weight 2556.38
_space_group_crystal_system monoclinic
_space_group_IT_number 14
_space_group_name_Hall '-P 2ybc'
_space_group_name_H-M_alt 'P 1 21/c 1'
_atom_sites_solution_hydrogens geom
_audit_creation_method SHELXL-2013
_cell_angle_alpha 90
_cell_angle_beta 94.3330(10)
_cell_angle_gamma 90
_cell_formula_units_Z 2
_cell_length_a 14.1905(4)
_cell_length_b 15.7189(4)
_cell_length_c 23.2832(7)
_cell_measurement_reflns_used 9941
_cell_measurement_temperature 120(2)
_cell_measurement_theta_max 32.16
_cell_measurement_theta_min 2.35
_cell_volume 5178.7(3)
_computing_cell_refinement 'SAINT (Bruker AXS, 2009)'
_computing_data_collection 'APEX2 (Bruker AXS, 2010)'
_computing_data_reduction 'SAINT (Bruker AXS, 2009)'
_computing_molecular_graphics 'Diamond v.3.2g (Brandenburg, 2011)'
_computing_publication_material 'SHELXL-2013 (Sheldrick, 2013)'
_computing_structure_refinement 'SHELXL-2013 (Sheldrick, 2013)'
_computing_structure_solution 'SHELXS-2013 (Sheldrick, 2013)'
_diffrn_ambient_temperature 120(2)
_diffrn_detector_area_resol_mean 16
_diffrn_measured_fraction_theta_full 1.000
_diffrn_measured_fraction_theta_max 0.985
_diffrn_measurement_device '62mm x 62mm CCD camera on \k-goniostat'
_diffrn_measurement_device_type 'Bruker KAPPA APEX II DUO CCD'
_diffrn_measurement_method '\f scans and \w scans with \k offset'
_diffrn_radiation_monochromator 'curved graphite crystal'
_diffrn_radiation_source 'fine-focus sealed tube'
_diffrn_radiation_type MoK\a
_diffrn_radiation_wavelength 0.71073
_diffrn_reflns_av_R_equivalents 0.0579
_diffrn_reflns_av_unetI/netI 0.0924
_diffrn_reflns_Laue_measured_fraction_full 1.000
_diffrn_reflns_Laue_measured_fraction_max 0.985
_diffrn_reflns_limit_h_max 20
_diffrn_reflns_limit_h_min -21
_diffrn_reflns_limit_k_max 23
_diffrn_reflns_limit_k_min -18
_diffrn_reflns_limit_l_max 34
_diffrn_reflns_limit_l_min -35
_diffrn_reflns_number 66406
_diffrn_reflns_point_group_measured_fraction_full 1.000
_diffrn_reflns_point_group_measured_fraction_max 0.985
_diffrn_reflns_theta_full 25.242
_diffrn_reflns_theta_max 32.518
_diffrn_reflns_theta_min 1.564
_exptl_absorpt_coefficient_mu 1.612
_exptl_absorpt_correction_T_max 0.828
_exptl_absorpt_correction_T_min 0.626
_exptl_absorpt_correction_type numerical
_exptl_absorpt_process_details 'SADABS (Sheldrick, 2008)'
_exptl_crystal_colour green
_exptl_crystal_density_diffrn 1.639
_exptl_crystal_description block
_exptl_crystal_F_000 2576
_exptl_crystal_size_max 0.320
_exptl_crystal_size_mid 0.255
_exptl_crystal_size_min 0.122
_refine_diff_density_max 1.500
_refine_diff_density_min -1.478
_refine_diff_density_rms 0.132
_refine_ls_extinction_method none
_refine_ls_goodness_of_fit_ref 1.024
_refine_ls_hydrogen_treatment constr
_refine_ls_matrix_type full
_refine_ls_number_parameters 649
_refine_ls_number_reflns 18481
_refine_ls_number_restraints 0
_refine_ls_restrained_S_all 1.024
_refine_ls_R_factor_all 0.1262
_refine_ls_R_factor_gt 0.0573
_refine_ls_shift/su_max 0.003
_refine_ls_shift/su_mean 0.000
_refine_ls_structure_factor_coef Fsqd
_refine_ls_weighting_details 'w=1/[\s^2^(Fo^2^)+(0.0550P)^2^+4.5942P] where P=(Fo^2^+2Fc^2^)/3'
_refine_ls_weighting_scheme calc
_refine_ls_wR_factor_gt 0.1114
_refine_ls_wR_factor_ref 0.1344
_reflns_Friedel_coverage 0.000
_reflns_number_gt 10974
_reflns_number_total 18481
_reflns_threshold_expression 'I > 2\s(I)'
_cod_data_source_file ic5b00239_si_003.cif
_cod_data_source_block 6a
_cod_original_sg_symbol_H-M 'P 21/c'
_cod_database_code 4346078
_shelx_space_group_comment
;
The symmetry employed for this shelxl refinement is uniquely defined
by the following loop, which should always be used as a source of
symmetry information in preference to the above space-group names.
They are only intended as comments.
;
_shelx_estimated_absorpt_t_min 0.626
_shelx_estimated_absorpt_t_max 0.828
_shelxl_version_number 2013-4

loop_
_space_group_symop_operation_xyz
'x, y, z'
'-x, y+1/2, -z+1/2'
'-x, -y, -z'
'x, -y-1/2, z-1/2'

loop_
_atom_site_label
_atom_site_type_symbol
_atom_site_fract_x
_atom_site_fract_y
_atom_site_fract_z
_atom_site_U_iso_or_equiv
_atom_site_adp_type
_atom_site_occupancy
_atom_site_site_symmetry_order
_atom_site_calc_flag
_atom_site_refinement_flags_posn
_atom_site_refinement_flags_adp
C1 C 1.22153(18) 0.20611(17) 1.01894(12) 0.0155(5) Uani 1 1 d . .
H1 H 1.2572 0.2487 1.0440 0.019 Uiso 1 1 calc R U
C2 C 0.99810(19) 0.04154(18) 0.93458(13) 0.0176(6) Uani 1 1 d . .
C3 C 1.0275(2) 0.03395(18) 0.88704(13) 0.0188(6) Uani 1 1 d . .
C4 C 1.2018(2) -0.05513(19) 0.97039(14) 0.0210(6) Uani 1 1 d . .
C5 C 1.1997(2) -0.1145(2) 1.00316(14) 0.0213(6) Uani 1 1 d . .
C6 C 1.0753(2) 0.02003(18) 0.83607(13) 0.0203(6) Uani 1 1 d . .
C7 C 1.0285(2) -0.0072(2) 0.78470(14) 0.0293(7) Uani 1 1 d . .
H7 H 0.9621 -0.0165 0.7821 0.035 Uiso 1 1 calc R U
C8 C 1.2181(2) 0.0213(2) 0.79506(14) 0.0263(7) Uani 1 1 d . .
H8 H 1.2843 0.0314 0.7981 0.032 Uiso 1 1 calc R U
C9 C 1.0799(3) -0.0204(2) 0.73768(15) 0.0342(8) Uani 1 1 d . .
H9 H 1.0497 -0.0402 0.7024 0.041 Uiso 1 1 calc R U
C10 C 1.1757(3) -0.0046(2) 0.74253(15) 0.0319(8) Uani 1 1 d . .
H10 H 1.2121 -0.0114 0.7102 0.038 Uiso 1 1 calc R U
C11 C 0.7906(2) 0.18239(19) 0.95573(14) 0.0223(6) Uani 1 1 d . .
C12 C 0.7009(2) 0.2156(2) 0.93802(17) 0.0318(8) Uani 1 1 d . .
H12 H 0.6459 0.1937 0.9536 0.038 Uiso 1 1 calc R U
C13 C 0.8600(2) 0.2751(2) 0.89399(16) 0.0294(8) Uani 1 1 d . .
H13 H 0.9152 0.2955 0.8778 0.035 Uiso 1 1 calc R U
C14 C 0.6936(2) 0.2796(2) 0.89834(17) 0.0356(9) Uani 1 1 d . .
H14 H 0.6337 0.3033 0.8864 0.043 Uiso 1 1 calc R U
C15 C 0.7749(2) 0.3095(2) 0.87582(16) 0.0337(8) Uani 1 1 d . .
H15 H 0.7714 0.3537 0.8479 0.040 Uiso 1 1 calc R U
C16 C 1.39983(19) 0.11347(19) 1.02018(13) 0.0185(6) Uani 1 1 d . .
C17 C 1.4740(2) 0.1668(2) 1.03981(15) 0.0297(8) Uani 1 1 d . .
H17 H 1.4745 0.2246 1.0278 0.036 Uiso 1 1 calc R U
C18 C 1.4004(2) 0.0295(2) 1.03875(14) 0.0229(6) Uani 1 1 d . .
H18 H 1.3510 -0.0078 1.0251 0.027 Uiso 1 1 calc R U
C19 C 1.5473(2) 0.1355(2) 1.07696(17) 0.0368(9) Uani 1 1 d . .
H19 H 1.5988 0.1714 1.0891 0.044 Uiso 1 1 calc R U
C20 C 1.4728(2) -0.0005(2) 1.07725(15) 0.0278(7) Uani 1 1 d . .
H20 H 1.4718 -0.0578 1.0903 0.033 Uiso 1 1 calc R U
C21 C 1.5457(2) 0.0523(2) 1.09642(16) 0.0328(8) Uani 1 1 d . .
H21 H 1.5947 0.0319 1.1229 0.039 Uiso 1 1 calc R U
C22 C 1.35670(19) 0.23355(19) 0.93004(14) 0.0199(6) Uani 1 1 d . .
C23 C 1.3732(2) 0.2133(2) 0.87316(14) 0.0256(7) Uani 1 1 d . .
H23 H 1.3528 0.1600 0.8576 0.031 Uiso 1 1 calc R U
C24 C 1.3857(2) 0.3130(2) 0.95183(16) 0.0257(7) Uani 1 1 d . .
H24 H 1.3740 0.3284 0.9901 0.031 Uiso 1 1 calc R U
C25 C 1.4188(2) 0.2699(2) 0.83918(16) 0.0338(8) Uani 1 1 d . .
H25 H 1.4301 0.2549 0.8008 0.041 Uiso 1 1 calc R U
C26 C 1.4313(2) 0.3691(2) 0.91746(17) 0.0314(8) Uani 1 1 d . .
H26 H 1.4518 0.4227 0.9325 0.038 Uiso 1 1 calc R U
C27 C 1.4476(2) 0.3477(2) 0.86101(17) 0.0334(8) Uani 1 1 d . .
H27 H 1.4785 0.3868 0.8376 0.040 Uiso 1 1 calc R U
C28 C 1.14556(19) 0.30112(18) 0.91001(13) 0.0175(6) Uani 1 1 d . .
C29 C 1.1223(2) 0.2530(2) 0.86080(14) 0.0280(7) Uani 1 1 d . .
H29 H 1.0952 0.1982 0.8643 0.034 Uiso 1 1 calc R U
C30 C 1.1832(2) 0.3822(2) 0.90342(14) 0.0235(7) Uani 1 1 d . .
H30 H 1.1987 0.4165 0.9364 0.028 Uiso 1 1 calc R U
C31 C 1.1383(3) 0.2841(3) 0.80693(16) 0.0376(9) Uani 1 1 d . .
H31 H 1.1231 0.2500 0.7738 0.045 Uiso 1 1 calc R U
C32 C 1.1981(2) 0.4130(2) 0.84891(15) 0.0295(7) Uani 1 1 d . .
H32 H 1.2236 0.4684 0.8449 0.035 Uiso 1 1 calc R U
C33 C 1.1760(2) 0.3640(2) 0.80064(16) 0.0337(8) Uani 1 1 d . .
H33 H 1.1867 0.3851 0.7634 0.040 Uiso 1 1 calc R U
C34 C 1.09075(19) 0.34977(17) 1.02121(12) 0.0164(6) Uani 1 1 d . .
C35 C 1.1606(2) 0.40419(18) 1.04541(13) 0.0208(6) Uani 1 1 d . .
H35 H 1.2254 0.3917 1.0417 0.025 Uiso 1 1 calc R U
C36 C 0.9963(2) 0.36828(19) 1.02840(13) 0.0202(6) Uani 1 1 d . .
H36 H 0.9482 0.3311 1.0128 0.024 Uiso 1 1 calc R U
C37 C 1.1359(2) 0.47650(19) 1.07492(14) 0.0249(7) Uani 1 1 d . .
H37 H 1.1836 0.5136 1.0911 0.030 Uiso 1 1 calc R U
C38 C 0.9723(2) 0.44019(19) 1.05801(14) 0.0242(7) Uani 1 1 d . .
H38 H 0.9078 0.4524 1.0627 0.029 Uiso 1 1 calc R U
C39 C 1.0421(2) 0.49446(19) 1.08077(14) 0.0257(7) Uani 1 1 d . .
H39 H 1.0252 0.5444 1.1006 0.031 Uiso 1 1 calc R U
C40 C 1.08443(19) 0.18964(18) 1.10454(12) 0.0163(5) Uani 1 1 d . .
C41 C 0.9878(2) 0.17448(18) 1.09874(13) 0.0193(6) Uani 1 1 d . .
H41 H 0.9633 0.1306 1.0738 0.023 Uiso 1 1 calc R U
C42 C 1.1196(2) 0.25482(19) 1.14088(13) 0.0206(6) Uani 1 1 d . .
H42 H 1.1857 0.2653 1.1456 0.025 Uiso 1 1 calc R U
C43 C 0.9265(2) 0.2231(2) 1.12920(16) 0.0274(7) Uani 1 1 d . .
H43 H 0.8606 0.2115 1.1259 0.033 Uiso 1 1 calc R U
C44 C 1.0584(2) 0.3040(2) 1.16996(14) 0.0251(7) Uani 1 1 d . .
H44 H 1.0823 0.3490 1.1941 0.030 Uiso 1 1 calc R U
C45 C 0.9620(2) 0.2881(2) 1.16418(15) 0.0291(7) Uani 1 1 d . .
H45 H 0.9202 0.3222 1.1844 0.035 Uiso 1 1 calc R U
C46 C 1.24785(19) 0.08924(19) 1.12150(13) 0.0179(6) Uani 1 1 d . .
C47 C 1.2344(2) 0.0077(2) 1.14235(14) 0.0245(7) Uani 1 1 d . .
H47 H 1.1859 -0.0273 1.1247 0.029 Uiso 1 1 calc R U
C48 C 1.3188(2) 0.1400(2) 1.14789(13) 0.0225(6) Uani 1 1 d . .
H48 H 1.3281 0.1962 1.1343 0.027 Uiso 1 1 calc R U
C49 C 1.2912(3) -0.0230(2) 1.18879(16) 0.0347(8) Uani 1 1 d . .
H49 H 1.2818 -0.0789 1.2029 0.042 Uiso 1 1 calc R U
C50 C 1.3759(2) 0.1087(2) 1.19398(14) 0.0291(8) Uani 1 1 d . .
H50 H 1.4251 0.1432 1.2114 0.035 Uiso 1 1 calc R U
C51 C 1.3620(3) 0.0284(3) 1.21461(16) 0.0368(9) Uani 1 1 d . .
H51 H 1.4009 0.0078 1.2466 0.044 Uiso 1 1 calc R U
C52 C 1.6420(3) 0.2503(3) 1.2350(3) 0.0671(15) Uani 1 1 d . .
H52A H 1.6170 0.2860 1.2654 0.080 Uiso 1 1 calc R U
H52B H 1.6094 0.2670 1.1976 0.080 Uiso 1 1 calc R U
C53 C 1.3781(3) 0.6144(3) 0.9567(2) 0.0572(13) Uani 1 1 d . .
H53A H 1.4142 0.6620 0.9755 0.069 Uiso 1 1 calc R U
H53B H 1.4185 0.5877 0.9289 0.069 Uiso 1 1 calc R U
N1 N 1.17055(17) 0.03267(15) 0.84165(11) 0.0199(5) Uani 1 1 d . .
N2 N 0.86913(17) 0.21269(16) 0.93433(12) 0.0227(6) Uani 1 1 d . .
F1 F 1.30507(16) 0.36795(16) 1.17698(13) 0.0614(8) Uani 1 1 d . .
F2 F 1.51130(17) 0.43506(18) 1.15742(12) 0.0608(7) Uani 1 1 d . .
F3 F 1.45019(18) 0.31194(17) 1.18691(14) 0.0693(8) Uani 1 1 d . .
F4 F 1.3637(2) 0.49039(16) 1.14823(13) 0.0656(8) Uani 1 1 d . .
F5 F 1.42021(17) 0.43478(19) 1.23150(11) 0.0622(8) Uani 1 1 d . .
F6 F 1.3945(2) 0.3675(2) 1.10295(12) 0.0701(8) Uani 1 1 d . .
P1 P 1.30112(5) 0.15074(5) 0.97070(3) 0.01600(15) Uani 1 1 d . .
P2 P 1.11543(5) 0.25628(4) 0.97879(3) 0.01464(15) Uani 1 1 d . .
P3 P 1.16270(5) 0.12443(5) 1.06355(3) 0.01431(14) Uani 1 1 d . .
P4 P 1.40787(6) 0.40132(6) 1.16700(4) 0.0317(2) Uani 1 1 d . .
Cu1 Cu 1.22286(2) 0.04525(2) 0.92500(2) 0.01843(9) Uani 1 1 d . .
Cu2 Cu 0.99819(2) 0.16348(2) 0.96079(2) 0.01932(9) Uani 1 1 d . .
Cu3 Cu 1.08940(2) 0.01650(2) 1.01153(2) 0.01849(9) Uani 1 1 d . .
Cl1 Cl 1.61856(7) 0.14318(7) 1.24864(5) 0.0485(3) Uani 1 1 d . .
Cl2 Cl 1.76371(10) 0.26789(10) 1.23331(7) 0.0753(4) Uani 1 1 d . .
Cl3 Cl 1.27806(11) 0.65442(10) 0.91960(9) 0.0987(6) Uani 1 1 d . .
Cl4 Cl 1.35372(9) 0.53954(7) 1.00890(5) 0.0552(3) Uani 1 1 d . .

loop_
_atom_site_aniso_label
_atom_site_aniso_U_11
_atom_site_aniso_U_22
_atom_site_aniso_U_33
_atom_site_aniso_U_23
_atom_site_aniso_U_13
_atom_site_aniso_U_12
C1 0.0120(12) 0.0178(13) 0.0163(14) 0.0004(11) -0.0014(10) -0.0015(10)
C2 0.0155(13) 0.0162(13) 0.0207(16) -0.0011(11) -0.0025(11) -0.0013(10)
C3 0.0190(13) 0.0188(14) 0.0182(16) -0.0010(12) -0.0013(11) -0.0035(10)
C4 0.0202(14) 0.0223(15) 0.0199(16) -0.0062(13) -0.0024(12) 0.0021(11)
C5 0.0137(13) 0.0272(16) 0.0234(17) -0.0037(13) 0.0029(11) 0.0002(11)
C6 0.0260(15) 0.0181(13) 0.0165(15) 0.0024(12) -0.0006(12) -0.0032(11)
C7 0.0309(17) 0.0367(18) 0.0196(17) -0.0010(14) -0.0036(13) -0.0067(14)
C8 0.0266(16) 0.0314(17) 0.0210(17) 0.0004(14) 0.0032(13) 0.0022(13)
C9 0.043(2) 0.042(2) 0.0163(17) -0.0052(15) -0.0033(15) -0.0062(16)
C10 0.044(2) 0.0350(19) 0.0173(17) -0.0042(14) 0.0067(15) 0.0050(15)
C11 0.0209(14) 0.0218(15) 0.0236(17) -0.0026(12) -0.0028(12) -0.0009(11)
C12 0.0191(15) 0.0349(18) 0.041(2) -0.0006(16) 0.0013(14) 0.0038(13)
C13 0.0288(17) 0.0208(15) 0.037(2) 0.0073(14) -0.0071(15) -0.0054(12)
C14 0.0260(17) 0.0364(19) 0.042(2) -0.0012(17) -0.0128(16) 0.0104(14)
C15 0.0366(19) 0.0241(16) 0.038(2) 0.0064(15) -0.0150(16) 0.0006(14)
C16 0.0141(13) 0.0269(15) 0.0147(15) -0.0023(12) 0.0010(11) 0.0026(11)
C17 0.0243(16) 0.0325(17) 0.031(2) -0.0009(15) -0.0065(14) -0.0039(13)
C18 0.0195(14) 0.0278(16) 0.0214(17) -0.0026(13) 0.0020(12) 0.0034(11)
C19 0.0228(16) 0.045(2) 0.040(2) -0.0016(18) -0.0118(15) -0.0021(15)
C20 0.0262(16) 0.0317(18) 0.0254(18) 0.0018(14) 0.0014(13) 0.0123(13)
C21 0.0236(16) 0.046(2) 0.0272(19) -0.0046(16) -0.0079(14) 0.0121(14)
C22 0.0110(12) 0.0247(15) 0.0241(17) 0.0036(13) 0.0012(11) 0.0004(10)
C23 0.0233(15) 0.0315(17) 0.0221(17) 0.0027(14) 0.0028(13) -0.0025(12)
C24 0.0179(14) 0.0260(16) 0.033(2) -0.0010(14) 0.0039(13) 0.0000(11)
C25 0.0286(17) 0.049(2) 0.0244(19) 0.0092(16) 0.0069(14) -0.0026(15)
C26 0.0186(15) 0.0248(16) 0.051(2) 0.0063(16) 0.0039(15) -0.0026(12)
C27 0.0203(15) 0.040(2) 0.041(2) 0.0175(17) 0.0075(15) 0.0002(14)
C28 0.0140(12) 0.0226(14) 0.0156(15) 0.0018(12) -0.0006(11) 0.0027(10)
C29 0.0338(18) 0.0301(17) 0.0198(17) -0.0007(14) 0.0004(14) -0.0047(13)
C30 0.0218(15) 0.0250(15) 0.0239(17) 0.0026(13) 0.0031(12) 0.0005(12)
C31 0.045(2) 0.050(2) 0.0175(18) -0.0042(16) -0.0007(15) -0.0059(17)
C32 0.0298(17) 0.0318(18) 0.0277(19) 0.0102(15) 0.0069(14) -0.0011(13)
C33 0.0274(17) 0.051(2) 0.0230(19) 0.0152(17) 0.0026(14) 0.0039(15)
C34 0.0193(13) 0.0150(13) 0.0146(15) 0.0029(11) -0.0004(11) 0.0011(10)
C35 0.0208(14) 0.0210(14) 0.0199(16) 0.0014(12) -0.0025(12) -0.0004(11)
C36 0.0200(14) 0.0227(14) 0.0173(15) 0.0032(12) -0.0019(11) 0.0015(11)
C37 0.0343(17) 0.0202(15) 0.0193(16) -0.0010(12) -0.0035(13) -0.0037(12)
C38 0.0277(16) 0.0252(16) 0.0201(17) 0.0038(13) 0.0047(13) 0.0079(12)
C39 0.0423(19) 0.0193(15) 0.0158(16) -0.0012(12) 0.0031(14) 0.0067(13)
C40 0.0177(13) 0.0173(13) 0.0136(14) 0.0037(11) -0.0002(10) 0.0019(10)
C41 0.0207(14) 0.0170(13) 0.0202(16) 0.0008(12) 0.0009(12) -0.0004(10)
C42 0.0209(14) 0.0245(15) 0.0161(15) 0.0006(12) -0.0013(11) 0.0023(11)
C43 0.0214(15) 0.0256(16) 0.036(2) 0.0016(14) 0.0067(13) 0.0013(12)
C44 0.0361(18) 0.0235(15) 0.0156(16) -0.0023(13) -0.0001(13) 0.0040(13)
C45 0.0322(17) 0.0279(17) 0.0286(19) 0.0000(14) 0.0120(14) 0.0090(13)
C46 0.0161(13) 0.0243(14) 0.0128(14) -0.0003(12) -0.0008(11) 0.0051(10)
C47 0.0225(15) 0.0273(16) 0.0234(17) 0.0026(13) 0.0004(12) 0.0059(12)
C48 0.0189(14) 0.0308(16) 0.0173(16) -0.0047(13) -0.0013(12) 0.0037(12)
C49 0.040(2) 0.0330(18) 0.031(2) 0.0122(16) -0.0012(16) 0.0128(15)
C50 0.0211(15) 0.045(2) 0.0201(17) -0.0097(15) -0.0064(13) 0.0077(13)
C51 0.0328(18) 0.055(2) 0.0215(18) 0.0039(17) -0.0078(15) 0.0176(17)
C52 0.041(3) 0.073(4) 0.087(4) 0.007(3) 0.003(3) 0.004(2)
C53 0.041(2) 0.060(3) 0.073(4) 0.019(3) 0.012(2) 0.001(2)
N1 0.0218(12) 0.0204(12) 0.0174(13) 0.0013(10) 0.0015(10) 0.0004(9)
N2 0.0192(12) 0.0192(12) 0.0284(15) 0.0024(11) -0.0057(11) -0.0015(9)
F1 0.0285(12) 0.0581(16) 0.097(2) -0.0159(15) 0.0034(13) -0.0153(11)
F2 0.0405(13) 0.0765(18) 0.0684(19) -0.0220(15) 0.0241(13) -0.0225(13)
F3 0.0516(16) 0.0520(16) 0.101(2) 0.0118(15) -0.0163(15) 0.0098(12)
F4 0.0726(19) 0.0402(14) 0.083(2) 0.0045(14) 0.0026(16) 0.0063(13)
F5 0.0469(14) 0.097(2) 0.0432(16) -0.0217(15) 0.0027(12) -0.0162(14)
F6 0.0718(18) 0.092(2) 0.0446(16) -0.0312(15) -0.0106(14) 0.0082(16)
P1 0.0128(3) 0.0191(4) 0.0160(4) -0.0003(3) 0.0007(3) -0.0003(3)
P2 0.0129(3) 0.0163(3) 0.0144(4) 0.0003(3) -0.0012(3) -0.0001(2)
P3 0.0129(3) 0.0166(3) 0.0131(4) 0.0006(3) -0.0008(3) -0.0004(2)
P4 0.0244(4) 0.0332(5) 0.0366(6) -0.0067(4) -0.0029(4) -0.0042(3)
Cu1 0.01871(17) 0.02049(18) 0.01585(19) -0.00172(14) -0.00035(14) -0.00100(13)
Cu2 0.01563(16) 0.01928(17) 0.0222(2) 0.00037(15) -0.00402(14) -0.00260(13)
Cu3 0.01692(17) 0.02304(18) 0.01541(19) -0.00152(15) 0.00042(13) -0.00480(13)
Cl1 0.0315(5) 0.0599(6) 0.0528(7) -0.0136(5) -0.0062(4) 0.0021(4)
Cl2 0.0595(8) 0.0860(10) 0.0851(11) 0.0060(8) 0.0361(7) -0.0075(7)
Cl3 0.0702(9) 0.0813(10) 0.1367(16) 0.0108(10) -0.0432(10) 0.0031(8)
Cl4 0.0661(7) 0.0478(6) 0.0547(7) -0.0087(5) 0.0239(6) -0.0207(5)

loop_
_atom_type_symbol
_atom_type_description
_atom_type_scat_dispersion_real
_atom_type_scat_dispersion_imag
_atom_type_scat_source
C C 0.0033 0.0016 'International Tables Vol C Tables 4.2.6.8 and 6.1.1.4'
H H 0.0000 0.0000 'International Tables Vol C Tables 4.2.6.8 and 6.1.1.4'
N N 0.0061 0.0033 'International Tables Vol C Tables 4.2.6.8 and 6.1.1.4'
F F 0.0171 0.0103 'International Tables Vol C Tables 4.2.6.8 and 6.1.1.4'
P P 0.1023 0.0942 'International Tables Vol C Tables 4.2.6.8 and 6.1.1.4'
Cu Cu 0.3201 1.2651 'International Tables Vol C Tables 4.2.6.8 and 6.1.1.4'
Cl Cl 0.1484 0.1585 'International Tables Vol C Tables 4.2.6.8 and 6.1.1.4'

loop_
_geom_angle_atom_site_label_1
_geom_angle_atom_site_label_2
_geom_angle_atom_site_label_3
_geom_angle
_geom_angle_site_symmetry_1
_geom_angle_site_symmetry_3
P1 C1 P2 113.18(15) . .
P1 C1 P3 109.09(14) . .
P2 C1 P3 100.83(13) . .
P1 C1 H1 111.1 . .
P2 C1 H1 111.1 . .
P3 C1 H1 111.1 . .
C3 C2 Cu2 112.1(2) . .
C3 C2 Cu3 141.2(2) . 3_757
Cu2 C2 Cu3 103.03(14) . 3_757
C3 C2 Cu3 120.6(2) . .
Cu2 C2 Cu3 86.31(11) . .
Cu3 C2 Cu3 76.38(10) 3_757 .
C2 C3 C6 170.9(3) . .
C5 C4 Cu1 171.0(3) . .
C5 C4 Cu3 93.8(2) . .
Cu1 C4 Cu3 88.16(11) . .
C4 C5 C11 172.7(3) . 3_757
N1 C6 C7 122.2(3) . .
N1 C6 C3 115.4(3) . .
C7 C6 C3 122.4(3) . .
C9 C7 C6 118.9(3) . .
C9 C7 H7 120.6 . .
C6 C7 H7 120.6 . .
N1 C8 C10 123.1(3) . .
N1 C8 H8 118.4 . .
C10 C8 H8 118.4 . .
C7 C9 C10 119.1(3) . .
C7 C9 H9 120.5 . .
C10 C9 H9 120.5 . .
C9 C10 C8 119.1(3) . .
C9 C10 H10 120.5 . .
C8 C10 H10 120.5 . .
N2 C11 C12 121.1(3) . .
N2 C11 C5 118.1(3) . 3_757
C12 C11 C5 120.8(3) . 3_757
C14 C12 C11 119.5(3) . .
C14 C12 H12 120.2 . .
C11 C12 H12 120.2 . .
N2 C13 C15 122.5(3) . .
N2 C13 H13 118.7 . .
C15 C13 H13 118.7 . .
C12 C14 C15 118.9(3) . .
C12 C14 H14 120.6 . .
C15 C14 H14 120.6 . .
C13 C15 C14 119.5(3) . .
C13 C15 H15 120.2 . .
C14 C15 H15 120.2 . .
C18 C16 C17 118.9(3) . .
C18 C16 P1 118.9(2) . .
C17 C16 P1 122.2(2) . .
C19 C17 C16 120.0(3) . .
C19 C17 H17 120.0 . .
C16 C17 H17 120.0 . .
C16 C18 C20 120.5(3) . .
C16 C18 H18 119.7 . .
C20 C18 H18 119.7 . .
C21 C19 C17 120.5(3) . .
C21 C19 H19 119.7 . .
C17 C19 H19 119.7 . .
C21 C20 C18 120.3(3) . .
C21 C20 H20 119.9 . .
C18 C20 H20 119.9 . .
C20 C21 C19 119.7(3) . .
C20 C21 H21 120.2 . .
C19 C21 H21 120.2 . .
C24 C22 C23 118.7(3) . .
C24 C22 P1 125.2(3) . .
C23 C22 P1 116.1(2) . .
C25 C23 C22 121.0(3) . .
C25 C23 H23 119.5 . .
C22 C23 H23 119.5 . .
C26 C24 C22 119.8(3) . .
C26 C24 H24 120.1 . .
C22 C24 H24 120.1 . .
C27 C25 C23 120.0(4) . .
C27 C25 H25 120.0 . .
C23 C25 H25 120.0 . .
C24 C26 C27 120.6(3) . .
C24 C26 H26 119.7 . .
C27 C26 H26 119.7 . .
C25 C27 C26 119.8(3) . .
C25 C27 H27 120.1 . .
C26 C27 H27 120.1 . .
C29 C28 C30 118.4(3) . .
C29 C28 P2 117.0(2) . .
C30 C28 P2 124.4(2) . .
C31 C29 C28 120.7(3) . .
C31 C29 H29 119.7 . .
C28 C29 H29 119.7 . .
C32 C30 C28 120.4(3) . .
C32 C30 H30 119.8 . .
C28 C30 H30 119.8 . .
C33 C31 C29 120.8(3) . .
C33 C31 H31 119.6 . .
C29 C31 H31 119.6 . .
C33 C32 C30 120.5(3) . .
C33 C32 H32 119.7 . .
C30 C32 H32 119.7 . .
C31 C33 C32 119.3(3) . .
C31 C33 H33 120.4 . .
C32 C33 H33 120.4 . .
C36 C34 C35 118.9(3) . .
C36 C34 P2 117.4(2) . .
C35 C34 P2 123.7(2) . .
C37 C35 C34 120.2(3) . .
C37 C35 H35 119.9 . .
C34 C35 H35 119.9 . .
C38 C36 C34 120.5(3) . .
C38 C36 H36 119.8 . .
C34 C36 H36 119.8 . .
C39 C37 C35 120.0(3) . .
C39 C37 H37 120.0 . .
C35 C37 H37 120.0 . .
C36 C38 C39 120.0(3) . .
C36 C38 H38 120.0 . .
C39 C38 H38 120.0 . .
C37 C39 C38 120.4(3) . .
C37 C39 H39 119.8 . .
C38 C39 H39 119.8 . .
C41 C40 C42 119.3(3) . .
C41 C40 P3 119.1(2) . .
C42 C40 P3 121.5(2) . .
C40 C41 C43 120.5(3) . .
C40 C41 H41 119.8 . .
C43 C41 H41 119.8 . .
C44 C42 C40 119.9(3) . .
C44 C42 H42 120.0 . .
C40 C42 H42 120.0 . .
C45 C43 C41 119.6(3) . .
C45 C43 H43 120.2 . .
C41 C43 H43 120.2 . .
C42 C44 C45 120.3(3) . .
C42 C44 H44 119.8 . .
C45 C44 H44 119.8 . .
C43 C45 C44 120.3(3) . .
C43 C45 H45 119.8 . .
C44 C45 H45 119.8 . .
C47 C46 C48 119.3(3) . .
C47 C46 P3 115.9(2) . .
C48 C46 P3 124.6(2) . .
C49 C47 C46 120.5(3) . .
C49 C47 H47 119.8 . .
C46 C47 H47 119.8 . .
C50 C48 C46 120.0(3) . .
C50 C48 H48 120.0 . .
C46 C48 H48 120.0 . .
C47 C49 C51 119.6(3) . .
C47 C49 H49 120.2 . .
C51 C49 H49 120.2 . .
C51 C50 C48 120.5(3) . .
C51 C50 H50 119.8 . .
C48 C50 H50 119.8 . .
C50 C51 C49 120.2(3) . .
C50 C51 H51 119.9 . .
C49 C51 H51 119.9 . .
Cl1 C52 Cl2 110.9(3) . .
Cl1 C52 H52A 109.5 . .
Cl2 C52 H52A 109.5 . .
Cl1 C52 H52B 109.5 . .
Cl2 C52 H52B 109.5 . .
H52A C52 H52B 108.0 . .
Cl3 C53 Cl4 113.3(3) . .
Cl3 C53 H53A 108.9 . .
Cl4 C53 H53A 108.9 . .
Cl3 C53 H53B 108.9 . .
Cl4 C53 H53B 108.9 . .
H53A C53 H53B 107.7 . .
C8 N1 C6 117.6(3) . .
C8 N1 Cu1 128.2(2) . .
C6 N1 Cu1 113.1(2) . .
C11 N2 C13 118.4(3) . .
C11 N2 Cu2 120.3(2) . .
C13 N2 Cu2 121.3(2) . .
C22 P1 C16 102.33(13) . .
C22 P1 C1 106.53(13) . .
C16 P1 C1 103.77(13) . .
C22 P1 Cu1 120.28(11) . .
C16 P1 Cu1 113.05(10) . .
C1 P1 Cu1 109.44(9) . .
C34 P2 C28 103.38(13) . .
C34 P2 C1 104.37(13) . .
C28 P2 C1 111.39(13) . .
C34 P2 Cu2 117.33(10) . .
C28 P2 Cu2 107.94(9) . .
C1 P2 Cu2 112.12(9) . .
C46 P3 C40 100.24(13) . .
C46 P3 C1 108.50(13) . .
C40 P3 C1 102.54(13) . .
C46 P3 Cu3 114.52(10) . .
C40 P3 Cu3 114.92(9) . .
C1 P3 Cu3 114.57(9) . .
F6 P4 F4 91.15(17) . .
F6 P4 F3 89.65(17) . .
F4 P4 F3 178.58(18) . .
F6 P4 F1 88.90(16) . .
F4 P4 F1 89.05(15) . .
F3 P4 F1 89.79(15) . .
F6 P4 F5 179.35(17) . .
F4 P4 F5 88.92(16) . .
F3 P4 F5 90.27(17) . .
F1 P4 F5 90.45(15) . .
F6 P4 F2 91.49(16) . .
F4 P4 F2 90.96(16) . .
F3 P4 F2 90.20(16) . .
F1 P4 F2 179.61(17) . .
F5 P4 F2 89.15(14) . .
C4 Cu1 N1 112.42(11) . .
C4 Cu1 P1 116.07(9) . .
N1 Cu1 P1 131.50(7) . .
C4 Cu1 Cu3 50.06(9) . .
N1 Cu1 Cu3 115.90(7) . .
P1 Cu1 Cu3 96.46(2) . .
C2 Cu2 N2 106.84(10) . .
C2 Cu2 P2 131.62(8) . .
N2 Cu2 P2 116.69(7) . .
C2 Cu2 Cu3 49.11(8) . .
N2 Cu2 Cu3 143.04(7) . .
P2 Cu2 Cu3 98.22(2) . .
C2 Cu3 C2 103.62(11) 3_757 .
C2 Cu3 C4 121.73(12) 3_757 .
C2 Cu3 C4 97.99(11) . .
C2 Cu3 P3 106.19(8) 3_757 .
C2 Cu3 P3 121.51(8) . .
C4 Cu3 P3 106.91(8) . .
C2 Cu3 Cu3 53.90(8) 3_757 3_757
C2 Cu3 Cu3 49.72(8) . 3_757
C4 Cu3 Cu3 121.90(8) . 3_757
P3 Cu3 Cu3 130.79(3) . 3_757
C2 Cu3 Cu2 109.70(8) 3_757 .
C2 Cu3 Cu2 44.59(8) . .
C4 Cu3 Cu2 123.18(8) . .
P3 Cu3 Cu2 78.06(2) . .
Cu3 Cu3 Cu2 70.879(17) 3_757 .
C2 Cu3 Cu1 162.41(8) 3_757 .
C2 Cu3 Cu1 77.21(8) . .
C4 Cu3 Cu1 41.78(8) . .
P3 Cu3 Cu1 87.57(2) . .
Cu3 Cu3 Cu1 124.35(2) 3_757 .
Cu2 Cu3 Cu1 83.465(14) . .

loop_
_geom_bond_atom_site_label_1
_geom_bond_atom_site_label_2
_geom_bond_distance
_geom_bond_site_symmetry_2
C1 P1 1.867(3) .
C1 P2 1.884(3) .
C1 P3 1.885(3) .
C1 H1 1.0000 .
C2 C3 1.218(4) .
C2 Cu2 2.012(3) .
C2 Cu3 2.045(3) 3_757
C2 Cu3 2.166(3) .
C3 C6 1.428(4) .
C4 C5 1.207(4) .
C4 Cu1 1.935(3) .
C4 Cu3 2.227(3) .
C5 C11 1.433(4) 3_757
C6 N1 1.363(4) .
C6 C7 1.391(4) .
C7 C9 1.376(5) .
C7 H7 0.9500 .
C8 N1 1.332(4) .
C8 C10 1.383(5) .
C8 H8 0.9500 .
C9 C10 1.379(5) .
C9 H9 0.9500 .
C10 H10 0.9500 .
C11 N2 1.343(4) .
C11 C12 1.408(4) .
C11 C5 1.433(4) 3_757
C12 C14 1.365(5) .
C12 H12 0.9500 .
C13 N2 1.357(4) .
C13 C15 1.361(4) .
C13 H13 0.9500 .
C14 C15 1.385(5) .
C14 H14 0.9500 .
C15 H15 0.9500 .
C16 C18 1.389(4) .
C16 C17 1.396(4) .
C16 P1 1.841(3) .
C17 C19 1.392(5) .
C17 H17 0.9500 .
C18 C20 1.394(4) .
C18 H18 0.9500 .
C19 C21 1.384(5) .
C19 H19 0.9500 .
C20 C21 1.375(5) .
C20 H20 0.9500 .
C21 H21 0.9500 .
C22 C24 1.397(4) .
C22 C23 1.399(5) .
C22 P1 1.824(3) .
C23 C25 1.382(5) .
C23 H23 0.9500 .
C24 C26 1.385(5) .
C24 H24 0.9500 .
C25 C27 1.376(5) .
C25 H25 0.9500 .
C26 C27 1.393(5) .
C26 H26 0.9500 .
C27 H27 0.9500 .
C28 C29 1.392(4) .
C28 C30 1.394(4) .
C28 P2 1.830(3) .
C29 C31 1.381(5) .
C29 H29 0.9500 .
C30 C32 1.390(5) .
C30 H30 0.9500 .
C31 C33 1.377(5) .
C31 H31 0.9500 .
C32 C33 1.379(5) .
C32 H32 0.9500 .
C33 H33 0.9500 .
C34 C36 1.394(4) .
C34 C35 1.396(4) .
C34 P2 1.819(3) .
C35 C37 1.387(4) .
C35 H35 0.9500 .
C36 C38 1.380(4) .
C36 H36 0.9500 .
C37 C39 1.378(5) .
C37 H37 0.9500 .
C38 C39 1.382(5) .
C38 H38 0.9500 .
C39 H39 0.9500 .
C40 C41 1.389(4) .
C40 C42 1.397(4) .
C40 P3 1.832(3) .
C41 C43 1.392(4) .
C41 H41 0.9500 .
C42 C44 1.378(4) .
C42 H42 0.9500 .
C43 C45 1.378(5) .
C43 H43 0.9500 .
C44 C45 1.387(5) .
C44 H44 0.9500 .
C45 H45 0.9500 .
C46 C47 1.389(4) .
C46 C48 1.391(4) .
C46 P3 1.828(3) .
C47 C49 1.385(4) .
C47 H47 0.9500 .
C48 C50 1.385(4) .
C48 H48 0.9500 .
C49 C51 1.391(5) .
C49 H49 0.9500 .
C50 C51 1.371(5) .
C50 H50 0.9500 .
C51 H51 0.9500 .
C52 Cl1 1.749(5) .
C52 Cl2 1.753(5) .
C52 H52A 0.9900 .
C52 H52B 0.9900 .
C53 Cl3 1.724(5) .
C53 Cl4 1.746(5) .
C53 H53A 0.9900 .
C53 H53B 0.9900 .
N1 Cu1 2.034(3) .
N2 Cu2 2.040(2) .
F1 P4 1.584(2) .
F2 P4 1.592(2) .
F3 P4 1.583(3) .
F4 P4 1.582(3) .
F5 P4 1.588(3) .
F6 P4 1.581(3) .
P1 Cu1 2.2217(8) .
P2 Cu2 2.2285(8) .
P3 Cu3 2.2884(8) .
Cu1 Cu3 2.9028(5) .
Cu2 Cu3 2.8597(5) .
Cu3 C2 2.045(3) 3_757
Cu3 Cu3 2.6057(7) 3_757
